data_4308915
loop_
_publ_author_name
'Yufeng Liu'
'Jiachun Su'
'Weihong Li'
'Jinguang Wu'

_publ_contact_author_address
;State Key Laboratory Of Rare Earth Materials Chemistry And Applications, 
College Of Chemistry And Molecular Engineering, Peking University, 
Beijing 100871, 
P. R. China, 
;
_publ_contact_author_email Weihong_Li@pku.org.cn
_publ_contact_author_fax 86-10-62751708
_publ_contact_author_name 'Dr. Weihong Li'
_publ_contact_author_phone 86-10-62757951
_publ_section_title
;
First Hydrotalcite-like Sulfonate Coordination Network Incorporating Robust
Cationic Layers and Flexible Interlayer Interactions
;
_journal_name_full 'Inorganic Chemistry'
_journal_page_first 3890
_journal_page_last 3895
_journal_paper_doi 10.1021/ic0501418
_journal_volume 44
_journal_year 2005
_chemical_formula_sum 'C4 H10 Cl N O6 S Sr'
_chemical_formula_weight 323.26
_chemical_name_systematic
; 
 ? 
;
_space_group_IT_number 14
_symmetry_cell_setting monoclinic
_symmetry_space_group_name_Hall '-P 2yn'
_symmetry_space_group_name_H-M 'P 1 21/n 1'
_atom_sites_solution_hydrogens geom
_atom_sites_solution_primary direct
_atom_sites_solution_secondary difmap
_audit_creation_method SHELXL-97
_cell_angle_alpha 90.00
_cell_angle_beta 91.1059(11)
_cell_angle_gamma 90.00
_cell_formula_units_Z 4
_cell_length_a 4.87070(10)
_cell_length_b 9.1016(2)
_cell_length_c 24.2355(6)
_cell_measurement_reflns_used 14330
_cell_measurement_temperature 293(2)
_cell_measurement_theta_max 27.49
_cell_measurement_theta_min 4.04
_cell_volume 1074.19(4)
_computing_cell_refinement 'HKL Scalepack (Otwinowski & Minor, 1997)'
_computing_data_collection 'KappaCCD (Nonius B. V., 1998)'
_computing_data_reduction 'HKL Denzo (Otwinowski & Minor, 1997) & maXus (Mackay et al., 1998)'
_computing_molecular_graphics 'Bruker SHELXTL V5.1 (Sheldrick, 1998)'
_computing_publication_material 'SHELXL-97 (Sheldrick, 1997)'
_computing_structure_refinement 'SHELXL-97 (Sheldrick, 1997)'
_computing_structure_solution 'SHELXS-97 (Sheldrick, 1997)'
_diffrn_ambient_temperature 293(2)
_diffrn_detector_area_resol_mean 0.76
_diffrn_measured_fraction_theta_full 0.995
_diffrn_measured_fraction_theta_max 0.995
_diffrn_measurement_device_type 'NONIUS KappaCCD'
_diffrn_measurement_method CCD
_diffrn_radiation_monochromator graphite
_diffrn_radiation_source 'fine-focus sealed tube'
_diffrn_radiation_type MoK\a
_diffrn_radiation_wavelength 0.71073
_diffrn_reflns_av_R_equivalents 0.0681
_diffrn_reflns_av_sigmaI/netI 0.0472
_diffrn_reflns_limit_h_max 6
_diffrn_reflns_limit_h_min -6
_diffrn_reflns_limit_k_max 11
_diffrn_reflns_limit_k_min -11
_diffrn_reflns_limit_l_max 31
_diffrn_reflns_limit_l_min -31
_diffrn_reflns_number 14330
_diffrn_reflns_theta_full 27.49
_diffrn_reflns_theta_max 27.49
_diffrn_reflns_theta_min 4.04
_exptl_absorpt_coefficient_mu 5.465
_exptl_absorpt_correction_T_max 0.357
_exptl_absorpt_correction_T_min 0.251
_exptl_absorpt_correction_type empirical
_exptl_absorpt_process_details '(Blessing, 1995, 1997)'
_exptl_crystal_colour white
_exptl_crystal_density_diffrn 1.999
_exptl_crystal_density_method 'not measured'
_exptl_crystal_description block
_exptl_crystal_F_000 640
_exptl_crystal_size_max 0.35
_exptl_crystal_size_mid 0.25
_exptl_crystal_size_min 0.20
_refine_diff_density_max 1.267
_refine_diff_density_min -0.807
_refine_diff_density_rms 0.145
_refine_ls_extinction_method none
_refine_ls_goodness_of_fit_ref 1.030
_refine_ls_hydrogen_treatment mixed
_refine_ls_matrix_type full
_refine_ls_number_parameters 147
_refine_ls_number_reflns 2466
_refine_ls_number_restraints 3
_refine_ls_restrained_S_all 1.030
_refine_ls_R_factor_all 0.0624
_refine_ls_R_factor_gt 0.0428
_refine_ls_shift/su_max 0.000
_refine_ls_shift/su_mean 0.000
_refine_ls_structure_factor_coef Fsqd
_refine_ls_weighting_details 'calc w=1/[\s^2^(Fo^2^)+(0.0642P)^2^+2.9033P] where P=(Fo^2^+2Fc^2^)/3'
_refine_ls_weighting_scheme calc
_refine_ls_wR_factor_gt 0.1107
_refine_ls_wR_factor_ref 0.1193
_reflns_number_gt 1941
_reflns_number_total 2466
_reflns_threshold_expression >2sigma(I)
_cod_data_source_file ic0501418si20050128_015624.cif
_cod_data_source_block publication_text
_cod_depositor_comments
;
The following automatic conversions were performed:
'_symmetry_cell_setting' value 'Monoclinic' changed to 'monoclinic'
according to '/home/saulius/struct/CIF-dictionaries/cif_core.dic'
dictionary named 'cif_core.dic' version 2.4.1 from 2010-06-29.

Automatic conversion script
Id: cif_fix_enum 1527 2010-12-29 10:47:43Z saulius 
;
_cod_database_code 4308915

loop_
_symmetry_equiv_pos_as_xyz
'x, y, z'
'-x+1/2, y+1/2, -z+1/2'
'-x, -y, -z'
'x-1/2, -y-1/2, z-1/2'

loop_
_atom_site_label
_atom_site_type_symbol
_atom_site_fract_x
_atom_site_fract_y
_atom_site_fract_z
_atom_site_U_iso_or_equiv
_atom_site_adp_type
_atom_site_occupancy
_atom_site_symmetry_multiplicity
_atom_site_calc_flag
_atom_site_refinement_flags
_atom_site_disorder_assembly
_atom_site_disorder_group
Sr1 Sr 0.52054(9) 0.37118(5) 0.570912(19) 0.02162(16) Uani 1 1 d . . .
Cl1 Cl 0.8945(3) 0.25584(12) 0.76090(4) 0.0233(3) Uani 1 1 d . . .
S1 S 0.9986(2) 0.67110(13) 0.54707(5) 0.0196(3) Uani 1 1 d . . .
C1 C 0.9070(10) 0.8184(6) 0.5907(2) 0.0238(10) Uani 1 1 d . . .
H1A H 0.8153 0.8938 0.5688 0.029 Uiso 1 1 calc R . .
H1B H 0.7791 0.7834 0.6179 0.029 Uiso 1 1 calc R . .
C2 C 1.1561(10) 0.8847(6) 0.6200(2) 0.0258(11) Uani 1 1 d . . .
H2A H 1.2814 0.9226 0.5928 0.031 Uiso 1 1 calc R . .
H2B H 1.2512 0.8087 0.6409 0.031 Uiso 1 1 calc R . .
C3 C 1.0755(9) 1.0088(5) 0.65898(19) 0.0205(10) Uani 1 1 d . . .
H3A H 0.9343 0.9731 0.6839 0.025 Uiso 1 1 calc R . .
C4 C 0.9636(9) 1.1417(5) 0.6269(2) 0.0197(9) Uani 1 1 d . . .
N1 N 1.3228(9) 1.0541(5) 0.6921(2) 0.0263(9) Uani 1 1 d . . .
O1 O 0.7378(7) 0.6093(4) 0.52609(16) 0.0292(8) Uani 1 1 d . . .
O2 O 1.1458(8) 0.5654(4) 0.58117(15) 0.0337(9) Uani 1 1 d . . .
O3 O 1.1601(7) 0.7333(4) 0.50330(15) 0.0298(8) Uani 1 1 d . . .
O4 O 1.1266(7) 1.2359(4) 0.61150(17) 0.0348(9) Uani 1 1 d . . .
O5 O 0.7096(7) 1.1400(4) 0.61679(15) 0.0263(8) Uani 1 1 d . . .
O6 O 0.6204(12) 0.4615(6) 0.6667(2) 0.0577(14) Uani 1 1 d D . .
H6A H 0.612(15) 0.557(4) 0.683(3) 0.06(2) Uiso 1 1 d D . .
H6B H 0.66(2) 0.395(6) 0.696(2) 0.13(4) Uiso 1 1 d D . .
H1C H 1.420(12) 0.953(7) 0.710(3) 0.044(17) Uiso 1 1 d . . .
H1E H 1.476(15) 1.115(8) 0.666(3) 0.06(2) Uiso 1 1 d . . .
H1D H 1.280(16) 1.112(9) 0.718(4) 0.07(3) Uiso 1 1 d . . .

loop_
_atom_site_aniso_label
_atom_site_aniso_U_11
_atom_site_aniso_U_22
_atom_site_aniso_U_33
_atom_site_aniso_U_23
_atom_site_aniso_U_13
_atom_site_aniso_U_12
Sr1 0.0217(2) 0.0212(3) 0.0221(3) 0.00342(18) 0.00391(17) 0.00306(18)
Cl1 0.0355(6) 0.0178(6) 0.0167(5) -0.0038(4) -0.0004(5) 0.0027(5)
S1 0.0180(5) 0.0188(6) 0.0219(6) -0.0023(5) 0.0015(4) 0.0021(4)
C1 0.020(2) 0.026(2) 0.025(3) -0.003(2) 0.0024(19) 0.005(2)
C2 0.022(2) 0.025(3) 0.030(3) -0.006(2) -0.002(2) 0.004(2)
C3 0.015(2) 0.024(2) 0.023(2) 0.0008(19) 0.0006(18) 0.0008(18)
C4 0.019(2) 0.018(2) 0.023(2) -0.0009(18) 0.0037(18) 0.0014(18)
N1 0.027(2) 0.025(2) 0.027(2) -0.0030(19) -0.0049(18) 0.0006(19)
O1 0.0235(18) 0.030(2) 0.034(2) -0.0089(16) -0.0012(15) -0.0048(15)
O2 0.042(2) 0.027(2) 0.032(2) 0.0000(16) 0.0010(17) 0.0111(18)
O3 0.0282(18) 0.032(2) 0.0297(19) -0.0003(16) 0.0101(15) 0.0001(16)
O4 0.0275(19) 0.033(2) 0.044(2) 0.0113(18) 0.0015(17) -0.0062(16)
O5 0.0154(16) 0.029(2) 0.035(2) 0.0058(15) -0.0004(14) 0.0036(14)
O6 0.085(4) 0.045(3) 0.042(3) -0.015(2) -0.021(3) 0.022(3)

loop_
_atom_type_symbol
_atom_type_description
_atom_type_scat_dispersion_real
_atom_type_scat_dispersion_imag
_atom_type_scat_source
C C 0.0033 0.0016 'International Tables Vol C Tables 4.2.6.8 and 6.1.1.4'
H H 0.0000 0.0000 'International Tables Vol C Tables 4.2.6.8 and 6.1.1.4'
N N 0.0061 0.0033 'International Tables Vol C Tables 4.2.6.8 and 6.1.1.4'
S S 0.1246 0.1234 'International Tables Vol C Tables 4.2.6.8 and 6.1.1.4'
Cl Cl 0.1484 0.1585 'International Tables Vol C Tables 4.2.6.8 and 6.1.1.4'
Sr Sr -1.5307 3.2498 'International Tables Vol C Tables 4.2.6.8 and 6.1.1.4'
O O 0.0106 0.0060 'International Tables Vol C Tables 4.2.6.8 and 6.1.1.4'

loop_
_geom_angle_atom_site_label_1
_geom_angle_atom_site_label_2
_geom_angle_atom_site_label_3
_geom_angle
_geom_angle_site_symmetry_1
_geom_angle_site_symmetry_3
_geom_angle_publ_flag
O4 Sr1 O6 86.20(17) 1_445 . ?
O4 Sr1 O5 72.21(12) 1_445 1_545 ?
O6 Sr1 O5 78.69(14) . 1_545 ?
O4 Sr1 O2 75.37(13) 1_445 1_455 ?
O6 Sr1 O2 78.98(14) . 1_455 ?
O5 Sr1 O2 141.49(12) 1_545 1_455 ?
O4 Sr1 O3 124.78(13) 1_445 3_766 ?
O6 Sr1 O3 131.18(16) . 3_766 ?
O5 Sr1 O3 77.41(12) 1_545 3_766 ?
O2 Sr1 O3 139.75(12) 1_455 3_766 ?
O4 Sr1 O1 91.55(12) 1_445 3_666 ?
O6 Sr1 O1 151.81(14) . 3_666 ?
O5 Sr1 O1 127.20(12) 1_545 3_666 ?
O2 Sr1 O1 73.28(12) 1_455 3_666 ?
O3 Sr1 O1 71.88(11) 3_766 3_666 ?
O4 Sr1 O1 151.57(12) 1_445 . ?
O6 Sr1 O1 92.27(16) . . ?
O5 Sr1 O1 135.28(11) 1_545 . ?
O2 Sr1 O1 76.47(12) 1_455 . ?
O3 Sr1 O1 76.42(11) 3_766 . ?
O1 Sr1 O1 76.62(12) 3_666 . ?
O4 Sr1 C4 91.57(12) 1_445 1_545 ?
O6 Sr1 C4 73.20(14) . 1_545 ?
O5 Sr1 C4 20.33(11) 1_545 1_545 ?
O2 Sr1 C4 149.99(12) 1_455 1_545 ?
O3 Sr1 C4 69.69(12) 3_766 1_545 ?
O1 Sr1 C4 134.98(11) 3_666 1_545 ?
O1 Sr1 C4 115.17(11) . 1_545 ?
O4 Sr1 S1 158.52(10) 1_445 . ?
O6 Sr1 S1 77.73(14) . . ?
O5 Sr1 S1 117.53(8) 1_545 . ?
O2 Sr1 S1 87.53(10) 1_455 . ?
O3 Sr1 S1 76.69(9) 3_766 . ?
O1 Sr1 S1 95.92(8) 3_666 . ?
O1 Sr1 S1 20.19(8) . . ?
C4 Sr1 S1 97.21(8) 1_545 . ?
O4 Sr1 Sr1 125.30(9) 1_445 3_666 ?
O6 Sr1 Sr1 125.91(13) . 3_666 ?
O5 Sr1 Sr1 146.94(9) 1_545 3_666 ?
O2 Sr1 Sr1 70.59(9) 1_455 3_666 ?
O3 Sr1 Sr1 69.65(8) 3_766 3_666 ?
O1 Sr1 Sr1 38.33(8) 3_666 3_666 ?
O1 Sr1 Sr1 38.28(8) . 3_666 ?
C4 Sr1 Sr1 136.17(8) 1_545 3_666 ?
S1 Sr1 Sr1 57.81(2) . 3_666 ?
O3 S1 O2 114.0(2) . . ?
O3 S1 O1 111.9(2) . . ?
O2 S1 O1 111.0(2) . . ?
O3 S1 C1 106.7(2) . . ?
O2 S1 C1 106.9(2) . . ?
O1 S1 C1 105.7(2) . . ?
O3 S1 Sr1 140.11(16) . . ?
O2 S1 Sr1 73.90(17) . . ?
O1 S1 Sr1 38.53(15) . . ?
C1 S1 Sr1 107.71(17) . . ?
C2 C1 S1 111.9(3) . . ?
C1 C2 C3 111.7(4) . . ?
N1 C3 C2 108.8(4) . . ?
N1 C3 C4 109.3(4) . . ?
C2 C3 C4 111.2(4) . . ?
O4 C4 O5 126.0(5) . . ?
O4 C4 C3 118.6(4) . . ?
O5 C4 C3 115.4(4) . . ?
O4 C4 Sr1 81.6(3) . 1_565 ?
O5 C4 Sr1 44.7(2) . 1_565 ?
C3 C4 Sr1 159.7(3) . 1_565 ?
S1 O1 Sr1 132.3(2) . 3_666 ?
S1 O1 Sr1 121.3(2) . . ?
Sr1 O1 Sr1 103.38(11) 3_666 . ?
S1 O2 Sr1 138.6(2) . 1_655 ?
S1 O3 Sr1 135.2(2) . 3_766 ?
C4 O4 Sr1 165.3(3) . 1_665 ?
C4 O5 Sr1 115.0(3) . 1_565 ?

loop_
_geom_bond_atom_site_label_1
_geom_bond_atom_site_label_2
_geom_bond_distance
_geom_bond_site_symmetry_2
_geom_bond_publ_flag
Sr1 O4 2.498(4) 1_445 ?
Sr1 O6 2.501(4) . ?
Sr1 O5 2.544(3) 1_545 ?
Sr1 O2 2.557(4) 1_455 ?
Sr1 O3 2.582(3) 3_766 ?
Sr1 O1 2.651(4) 3_666 ?
Sr1 O1 2.654(4) . ?
Sr1 C4 3.278(5) 1_545 ?
Sr1 S1 3.6412(13) . ?
Sr1 Sr1 4.1625(9) 3_666 ?
S1 O3 1.448(4) . ?
S1 O2 1.449(4) . ?
S1 O1 1.471(4) . ?
S1 C1 1.769(5) . ?
C1 C2 1.519(7) . ?
C2 C3 1.529(7) . ?
C3 N1 1.493(6) . ?
C3 C4 1.532(7) . ?
C4 O4 1.231(6) . ?
C4 O5 1.256(6) . ?
C4 Sr1 3.278(5) 1_565 ?
O1 Sr1 2.651(4) 3_666 ?
O2 Sr1 2.557(4) 1_655 ?
O3 Sr1 2.582(3) 3_766 ?
O4 Sr1 2.498(4) 1_665 ?
O5 Sr1 2.544(3) 1_565 ?
